data_1552482
loop_
_publ_author_name
'Zhang, Peng'
'Yuan, Xiao-Long'
'Du, Yong-Mei'
'Zhang, Huai-Bao'
'Shen, Guo-Ming'
'Zhang, Zhong-Feng'
'Liang, Yu-Jun'
'Zhao, Dong-Lin'
'Xu, Kuo'

_publ_section_title
;
 Angularly Prenylated Indole Alkaloids with Antimicrobial and Insecticidal
 Activities from an Endophytic Fungus <i>Fusarium sambucinum</i> TE-6L.
;
_journal_issue 43
_journal_name_full 'Journal of agricultural and food chemistry'
_journal_page_first 11994
_journal_page_last 12001
_journal_paper_doi 10.1021/acs.jafc.9b05827
_journal_volume 67
_journal_year 2019
_chemical_absolute_configuration rm
_chemical_formula_sum 'C26 H29 N3 O4'
_chemical_formula_weight 447.52
_space_group_crystal_system orthorhombic
_space_group_IT_number 19
_space_group_name_Hall 'P 2ac 2ab'
_space_group_name_H-M_alt 'P 21 21 21'
_symmetry_space_group_name_Hall 'P 2ac 2ab'
_symmetry_space_group_name_H-M 'P 21 21 21'
_atom_sites_solution_hydrogens mixed
_audit_creation_method SHELXL-2018/3
_cell_angle_alpha 90
_cell_angle_beta 90
_cell_angle_gamma 90
_cell_formula_units_Z 4
_cell_length_a 7.1440(2)
_cell_length_b 17.6831(5)
_cell_length_c 18.5462(5)
_cell_measurement_reflns_used 9782
_cell_measurement_temperature 293(2)
_cell_measurement_theta_max 71.4500
_cell_measurement_theta_min 4.7820
_cell_volume 2342.91(11)
_computing_cell_refinement 'CrysAlisPro 1.171.39.35c (Rigaku OD, 2017)'
_computing_data_collection 'CrysAlisPro 1.171.39.35c (Rigaku OD, 2017)'
_computing_data_reduction 'CrysAlisPro 1.171.39.35c (Rigaku OD, 2017)'
_computing_structure_refinement 'SHELXL-2018/3 (Sheldrick, 2018)'
_computing_structure_solution 'SHELXL-2018/3 (Sheldrick, 2018)'
_diffrn_ambient_temperature 293(2)
_diffrn_measured_fraction_theta_full 1.000
_diffrn_measured_fraction_theta_max 1.000
_diffrn_measurement_device_type 'Xcalibur, Eos, Gemini'
_diffrn_radiation_type CuK\a
_diffrn_radiation_wavelength 1.54184
_diffrn_reflns_av_R_equivalents 0.0249
_diffrn_reflns_av_unetI/netI 0.0233
_diffrn_reflns_Laue_measured_fraction_full 1.000
_diffrn_reflns_Laue_measured_fraction_max 1.000
_diffrn_reflns_limit_h_max 5
_diffrn_reflns_limit_h_min -8
_diffrn_reflns_limit_k_max 21
_diffrn_reflns_limit_k_min -21
_diffrn_reflns_limit_l_max 22
_diffrn_reflns_limit_l_min -22
_diffrn_reflns_number 15907
_diffrn_reflns_point_group_measured_fraction_full 1.000
_diffrn_reflns_point_group_measured_fraction_max 1.000
_diffrn_reflns_theta_full 67.230
_diffrn_reflns_theta_max 67.230
_diffrn_reflns_theta_min 4.769
_diffrn_source 'fine-focus sealed X-ray tube'
_exptl_absorpt_coefficient_mu 0.699
_exptl_absorpt_correction_T_max 1.00000
_exptl_absorpt_correction_T_min 0.89024
_exptl_absorpt_correction_type multi-scan
_exptl_absorpt_process_details sadabs
_exptl_crystal_colour white
_exptl_crystal_density_diffrn 1.269
_exptl_crystal_description block
_exptl_crystal_F_000 952
_exptl_crystal_size_max 0.120
_exptl_crystal_size_mid 0.120
_exptl_crystal_size_min 0.110
_refine_diff_density_max 0.411
_refine_diff_density_min -0.183
_refine_diff_density_rms 0.044
_refine_ls_abs_structure_details
;
 Flack x determined using 1519 quotients [(I+)-(I-)]/[(I+)+(I-)]
 (Parsons, Flack and Wagner, Acta Cryst. B69 (2013) 249-259).
;
_refine_ls_abs_structure_Flack -0.16(7)
_refine_ls_extinction_method none
_refine_ls_goodness_of_fit_ref 1.052
_refine_ls_hydrogen_treatment constr
_refine_ls_matrix_type full
_refine_ls_number_parameters 342
_refine_ls_number_reflns 4195
_refine_ls_number_restraints 1368
_refine_ls_restrained_S_all 0.966
_refine_ls_R_factor_all 0.0472
_refine_ls_R_factor_gt 0.0432
_refine_ls_shift/su_max 0.000
_refine_ls_shift/su_mean 0.000
_refine_ls_structure_factor_coef Fsqd
_refine_ls_weighting_details 'w=1/[\s^2^(Fo^2^)+(0.0801P)^2^+0.1765P] where P=(Fo^2^+2Fc^2^)/3'
_refine_ls_weighting_scheme calc
_refine_ls_wR_factor_gt 0.1162
_refine_ls_wR_factor_ref 0.1190
_reflns_Friedel_coverage 0.738
_reflns_Friedel_fraction_full 1.000
_reflns_Friedel_fraction_max 1.000
_reflns_number_gt 3855
_reflns_number_total 4195
_reflns_threshold_expression 'I > 2\s(I)'
_cod_data_source_file jf9b05827_si_002.cif
_cod_data_source_block exp_10138
_cod_depositor_comments 'Adding full bibliography for 1552482.cif.'
_cod_original_cell_volume 2342.91(12)
_cod_database_code 1552482
_shelx_shelxl_version_number 2018/3
_shelx_space_group_comment
;
The symmetry employed for this shelxl refinement is uniquely defined
by the following loop, which should always be used as a source of
symmetry information in preference to the above space-group names.
They are only intended as comments.
;
_shelx_estimated_absorpt_t_min 0.921
_shelx_estimated_absorpt_t_max 0.927

loop_
_space_group_symop_operation_xyz
'x, y, z'
'-x+1/2, -y, z+1/2'
'x+1/2, -y+1/2, -z'
'-x, y+1/2, -z+1/2'

loop_
_atom_site_label
_atom_site_type_symbol
_atom_site_fract_x
_atom_site_fract_y
_atom_site_fract_z
_atom_site_U_iso_or_equiv
_atom_site_adp_type
_atom_site_occupancy
_atom_site_site_symmetry_order
_atom_site_calc_flag
_atom_site_refinement_flags_posn
_atom_site_refinement_flags_adp
_atom_site_refinement_flags_occupancy
_atom_site_disorder_assembly
_atom_site_disorder_group
N1 N 0.8588(3) 0.87634(12) 0.15314(12) 0.0361(5) Uani 1 1 d . U . . .
N2 N 0.6631(3) 0.76821(13) 0.08591(11) 0.0346(5) Uani 1 1 d . U . . .
H2 H 0.563796 0.753954 0.063499 0.042 Uiso 1 1 calc R U . . .
N3 N 0.5486(4) 0.54854(13) 0.29357(12) 0.0401(5) Uani 1 1 d . U . . .
H3A H 0.543672 0.499951 0.292869 0.048 Uiso 1 1 calc R U . . .
O1 O 0.3502(5) 0.60606(14) 0.53943(13) 0.0813(9) Uani 1 1 d . U . . .
O2 O 0.5945(3) 0.88937(11) 0.22034(10) 0.0427(5) Uani 1 1 d . U . . .
O3 O 0.8389(3) 0.79092(12) -0.01429(10) 0.0450(5) Uani 1 1 d . U . . .
O4 O 0.6244(4) 0.56946(12) 0.17558(11) 0.0544(6) Uani 1 1 d . U . . .
C2 C 0.4080(5) 0.62495(18) 0.47181(17) 0.0522(8) Uani 1 1 d . U . . .
C3 C 0.4163(7) 0.7013(2) 0.45378(19) 0.0680(11) Uani 1 1 d . U . . .
H3 H 0.377856 0.737601 0.486938 0.082 Uiso 1 1 calc R U . . .
C4 C 0.4813(6) 0.72346(18) 0.38679(18) 0.0570(9) Uani 1 1 d . U . . .
H4 H 0.491488 0.774548 0.375554 0.068 Uiso 1 1 calc R U . . .
C5 C 0.5310(4) 0.66938(15) 0.33670(15) 0.0395(6) Uani 1 1 d . U . . .
C6 C 0.6152(4) 0.67502(15) 0.26252(14) 0.0340(6) Uani 1 1 d . U . . .
C7 C 0.8316(4) 0.69786(15) 0.26257(14) 0.0341(6) Uani 1 1 d . U . . .
C8 C 0.8529(3) 0.71930(14) 0.18298(13) 0.0305(5) Uani 1 1 d . U . . .
H8 H 0.839935 0.672154 0.155651 0.037 Uiso 1 1 calc R U . . .
C9 C 1.0285(4) 0.75849(15) 0.15362(16) 0.0369(6) Uani 1 1 d . U . . .
H9A H 1.103275 0.723119 0.125888 0.044 Uiso 1 1 calc R U . . .
H9B H 1.104206 0.777721 0.192985 0.044 Uiso 1 1 calc R U . . .
C10 C 0.9616(4) 0.82401(15) 0.10529(14) 0.0346(6) Uani 1 1 d . U . . .
C11 C 1.1139(4) 0.87357(18) 0.07253(17) 0.0475(7) Uani 1 1 d . U . . .
H11A H 1.230407 0.845934 0.067386 0.057 Uiso 0.476(11) 1 d R U P A 1
H11B H 1.076339 0.892945 0.025784 0.057 Uiso 0.476(11) 1 d R U P A 1
H11C H 1.126455 0.863061 0.021426 0.057 Uiso 0.524(11) 1 d R U P A 2
H11D H 1.233261 0.864054 0.095739 0.057 Uiso 0.524(11) 1 d R U P A 2
C12 C 1.1330(11) 0.9353(4) 0.1268(5) 0.053(2) Uani 0.476(11) 1 d . U P A 1
H12A H 1.215697 0.919404 0.165391 0.063 Uiso 0.476(11) 1 d R U P A 1
H12B H 1.185281 0.980306 0.104626 0.063 Uiso 0.476(11) 1 d R U P A 1
C12' C 1.0545(11) 0.9553(4) 0.0845(4) 0.053(2) Uani 0.524(11) 1 d . U P A 2
H12C H 0.976897 0.973427 0.045175 0.064 Uiso 0.524(11) 1 d R U P A 2
H12D H 1.162668 0.988062 0.089170 0.064 Uiso 0.524(11) 1 d R U P A 2
C13 C 0.9420(5) 0.95158(16) 0.15648(18) 0.0466(7) Uani 1 1 d . U . . .
H13A H 0.949311 0.970174 0.205608 0.056 Uiso 0.476(11) 1 d R U P A 1
H13B H 0.873747 0.987577 0.127064 0.056 Uiso 0.476(11) 1 d R U P A 1
H13C H 1.023425 0.956895 0.198040 0.056 Uiso 0.524(11) 1 d R U P A 2
H13D H 0.846287 0.990435 0.158080 0.056 Uiso 0.524(11) 1 d R U P A 2
C14 C 0.7040(4) 0.85133(14) 0.18461(12) 0.0319(6) Uani 1 1 d . U . . .
C15 C 0.6777(3) 0.76706(14) 0.16532(13) 0.0295(5) Uani 1 1 d . U . . .
C16 C 0.5202(4) 0.72878(16) 0.20699(15) 0.0360(6) Uani 1 1 d . U . . .
H16A H 0.440625 0.700258 0.174504 0.043 Uiso 1 1 calc R U . . .
H16B H 0.444277 0.766204 0.231622 0.043 Uiso 1 1 calc R U . . .
C17 C 0.8162(4) 0.79313(14) 0.05119(13) 0.0331(6) Uani 1 1 d . U . . .
C18 C 0.5979(4) 0.59207(15) 0.23631(14) 0.0380(6) Uani 1 1 d . U . . .
C19 C 0.5068(4) 0.59325(15) 0.35412(14) 0.0363(6) Uani 1 1 d . U . . .
C20 C 0.4525(4) 0.56833(16) 0.42195(15) 0.0394(6) Uani 1 1 d . U . . .
C21 C 0.4418(5) 0.48988(17) 0.44520(15) 0.0436(7) Uani 1 1 d . U . . .
H21 H 0.464672 0.451054 0.412536 0.052 Uiso 1 1 calc R U . . .
C22 C 0.4002(7) 0.47417(19) 0.51197(18) 0.0681(11) Uani 1 1 d . U . . .
H22 H 0.432106 0.427332 0.531174 0.082 Uiso 1 1 calc R U . B 1
C1 C 0.294(2) 0.5352(6) 0.5611(6) 0.068(3) Uani 0.445(8) 1 d . U P C 1
C23 C 0.0886(19) 0.5484(7) 0.5491(6) 0.092(4) Uani 0.445(8) 1 d . U P C 1
H23D H 0.044313 0.585812 0.582514 0.139 Uiso 0.445(8) 1 calc R U P C 1
H23E H 0.021592 0.501949 0.556538 0.139 Uiso 0.445(8) 1 calc R U P C 1
H23F H 0.068473 0.565759 0.500705 0.139 Uiso 0.445(8) 1 calc R U P C 1
C24 C 0.344(3) 0.5147(13) 0.6360(12) 0.080(5) Uani 0.445(8) 1 d . U P C 1
H24D H 0.476010 0.520864 0.642954 0.121 Uiso 0.445(8) 1 calc R U P C 1
H24E H 0.309954 0.462939 0.644758 0.121 Uiso 0.445(8) 1 calc R U P C 1
H24F H 0.277310 0.546882 0.668863 0.121 Uiso 0.445(8) 1 calc R U P C 1
C1' C 0.4051(15) 0.5356(5) 0.5675(4) 0.0582(19) Uani 0.555(8) 1 d . U P C 2
C23' C 0.5923(14) 0.5545(5) 0.5976(4) 0.083(3) Uani 0.555(8) 1 d . U P C 2
H23A H 0.667203 0.578090 0.560967 0.125 Uiso 0.555(8) 1 calc R U P C 2
H23B H 0.652725 0.509067 0.613719 0.125 Uiso 0.555(8) 1 calc R U P C 2
H23C H 0.577749 0.588564 0.637504 0.125 Uiso 0.555(8) 1 calc R U P C 2
C24' C 0.256(2) 0.5165(12) 0.6283(10) 0.087(4) Uani 0.555(8) 1 d . U P C 2
H24A H 0.236104 0.560386 0.657779 0.130 Uiso 0.555(8) 1 calc R U P C 2
H24B H 0.302228 0.475853 0.657671 0.130 Uiso 0.555(8) 1 calc R U P C 2
H24C H 0.140269 0.501735 0.606252 0.130 Uiso 0.555(8) 1 calc R U P C 2
C25 C 0.9616(5) 0.63310(19) 0.28335(18) 0.0511(8) Uani 1 1 d . U . . .
H25A H 0.942601 0.591392 0.251026 0.077 Uiso 1 1 calc R U . . .
H25B H 0.934813 0.617340 0.331797 0.077 Uiso 1 1 calc R U . . .
H25C H 1.089249 0.649754 0.280310 0.077 Uiso 1 1 calc R U . . .
C26 C 0.8692(5) 0.76406(17) 0.31435(15) 0.0465(7) Uani 1 1 d . U . . .
H26A H 0.865368 0.746153 0.363196 0.070 Uiso 1 1 calc R U . . .
H26B H 0.775219 0.802242 0.307706 0.070 Uiso 1 1 calc R U . . .
H26C H 0.990356 0.785106 0.304479 0.070 Uiso 1 1 calc R U . . .

loop_
_atom_site_aniso_label
_atom_site_aniso_U_11
_atom_site_aniso_U_22
_atom_site_aniso_U_33
_atom_site_aniso_U_23
_atom_site_aniso_U_13
_atom_site_aniso_U_12
N1 0.0415(12) 0.0275(11) 0.0394(11) -0.0047(9) 0.0040(10) -0.0008(10)
N2 0.0316(11) 0.0417(12) 0.0305(10) -0.0026(9) -0.0048(9) -0.0028(10)
N3 0.0575(14) 0.0252(11) 0.0375(12) -0.0031(9) 0.0042(10) -0.0074(10)
O1 0.139(3) 0.0527(14) 0.0522(13) 0.0044(11) 0.0441(16) 0.0066(17)
O2 0.0528(12) 0.0351(10) 0.0400(10) -0.0006(8) 0.0108(9) 0.0113(9)
O3 0.0443(11) 0.0587(13) 0.0319(10) -0.0038(9) 0.0051(8) 0.0042(10)
O4 0.0804(16) 0.0452(12) 0.0376(11) -0.0096(9) 0.0095(10) -0.0175(11)
C2 0.071(2) 0.0421(16) 0.0434(15) -0.0015(13) 0.0188(15) 0.0031(16)
C3 0.109(3) 0.0427(17) 0.0520(18) -0.0066(15) 0.030(2) 0.007(2)
C4 0.088(2) 0.0312(14) 0.0519(17) -0.0010(13) 0.0186(17) 0.0060(16)
C5 0.0477(15) 0.0322(13) 0.0386(14) 0.0019(11) 0.0048(12) 0.0028(12)
C6 0.0399(14) 0.0280(13) 0.0342(13) -0.0005(10) 0.0018(11) -0.0006(11)
C7 0.0368(13) 0.0281(12) 0.0372(13) 0.0029(10) -0.0073(11) 0.0001(11)
C8 0.0307(12) 0.0257(12) 0.0352(12) -0.0015(10) -0.0026(10) 0.0016(10)
C9 0.0295(12) 0.0367(14) 0.0444(14) -0.0026(12) -0.0026(11) 0.0007(11)
C10 0.0336(13) 0.0320(13) 0.0382(13) -0.0030(11) 0.0045(11) -0.0019(11)
C11 0.0419(15) 0.0443(17) 0.0562(17) -0.0005(13) 0.0092(13) -0.0094(14)
C12 0.047(4) 0.045(4) 0.065(4) 0.002(3) -0.001(3) -0.015(3)
C12' 0.050(4) 0.040(3) 0.070(4) 0.007(3) 0.006(3) -0.013(3)
C13 0.0499(16) 0.0331(14) 0.0568(17) -0.0067(13) -0.0024(14) -0.0082(13)
C14 0.0366(14) 0.0319(13) 0.0271(12) 0.0013(10) -0.0015(11) 0.0044(11)
C15 0.0291(12) 0.0315(12) 0.0280(11) 0.0013(10) -0.0016(9) 0.0026(10)
C16 0.0325(13) 0.0358(13) 0.0397(13) 0.0037(11) 0.0001(11) -0.0018(11)
C17 0.0345(13) 0.0310(13) 0.0338(13) -0.0024(10) 0.0042(11) 0.0047(11)
C18 0.0446(15) 0.0330(14) 0.0363(14) -0.0037(11) 0.0016(11) -0.0051(12)
C19 0.0419(15) 0.0309(13) 0.0360(13) -0.0007(11) 0.0011(11) -0.0010(11)
C20 0.0448(15) 0.0354(14) 0.0379(14) 0.0022(11) 0.0032(12) -0.0010(12)
C21 0.0533(17) 0.0360(14) 0.0415(15) 0.0005(12) 0.0028(13) -0.0057(13)
C22 0.118(3) 0.0420(17) 0.0440(17) 0.0085(14) 0.012(2) -0.004(2)
C1 0.111(7) 0.048(5) 0.044(4) -0.004(3) 0.022(6) -0.012(6)
C23 0.110(8) 0.077(6) 0.090(7) -0.005(5) 0.045(6) -0.003(6)
C24 0.123(12) 0.068(7) 0.051(6) 0.004(5) 0.033(9) -0.001(10)
C1' 0.085(5) 0.051(4) 0.038(3) 0.009(3) 0.006(4) 0.013(4)
C23' 0.115(7) 0.068(5) 0.068(4) -0.009(4) -0.026(5) 0.012(5)
C24' 0.118(10) 0.077(6) 0.066(7) 0.019(5) 0.046(8) 0.010(9)
C25 0.0517(17) 0.0434(16) 0.0582(18) 0.0140(14) -0.0117(15) 0.0068(15)
C26 0.0601(19) 0.0431(16) 0.0362(14) 0.0008(12) -0.0107(13) -0.0094(15)

loop_
_atom_type_symbol
_atom_type_description
_atom_type_scat_dispersion_real
_atom_type_scat_dispersion_imag
_atom_type_scat_source
C C 0.0181 0.0091 'International Tables Vol C Tables 4.2.6.8 and 6.1.1.4'
H H 0.0000 0.0000 'International Tables Vol C Tables 4.2.6.8 and 6.1.1.4'
N N 0.0311 0.0180 'International Tables Vol C Tables 4.2.6.8 and 6.1.1.4'
O O 0.0492 0.0322 'International Tables Vol C Tables 4.2.6.8 and 6.1.1.4'

loop_
_geom_angle_atom_site_label_1
_geom_angle_atom_site_label_2
_geom_angle_atom_site_label_3
_geom_angle
C14 N1 C13 128.7(2)
C14 N1 C10 118.0(2)
C13 N1 C10 113.2(2)
C17 N2 C15 115.2(2)
C18 N3 C19 111.2(2)
C2 O1 C1 125.5(5)
C2 O1 C1' 118.3(4)
O1 C2 C3 118.1(3)
O1 C2 C20 120.1(3)
C3 C2 C20 121.7(3)
C4 C3 C2 120.3(3)
C5 C4 C3 119.7(3)
C4 C5 C19 118.8(3)
C4 C5 C6 132.3(3)
C19 C5 C6 109.0(2)
C5 C6 C18 101.1(2)
C5 C6 C16 118.1(2)
C18 C6 C16 109.6(2)
C5 C6 C7 113.8(2)
C18 C6 C7 108.5(2)
C16 C6 C7 105.5(2)
C25 C7 C8 111.7(2)
C25 C7 C26 107.9(2)
C8 C7 C26 113.3(2)
C25 C7 C6 113.6(2)
C8 C7 C6 99.1(2)
C26 C7 C6 111.2(2)
C7 C8 C9 122.4(2)
C7 C8 C15 105.0(2)
C9 C8 C15 109.9(2)
C8 C9 C10 107.0(2)
N1 C10 C11 103.5(2)
N1 C10 C9 106.0(2)
C11 C10 C9 116.3(2)
N1 C10 C17 106.1(2)
C11 C10 C17 115.1(2)
C9 C10 C17 108.7(2)
C12 C11 C10 102.6(4)
C12' C11 C10 106.8(3)
C11 C12 C13 107.8(5)
C11 C12' C13 103.2(4)
N1 C13 C12 100.4(3)
N1 C13 C12' 102.2(3)
O2 C14 N1 125.9(2)
O2 C14 C15 125.3(2)
N1 C14 C15 108.7(2)
N2 C15 C16 117.4(2)
N2 C15 C14 103.08(19)
C16 C15 C14 113.7(2)
N2 C15 C8 106.01(19)
C16 C15 C8 104.4(2)
C14 C15 C8 112.3(2)
C15 C16 C6 106.6(2)
O3 C17 N2 124.9(2)
O3 C17 C10 124.5(2)
N2 C17 C10 110.6(2)
O4 C18 N3 125.5(3)
O4 C18 C6 126.3(2)
N3 C18 C6 108.2(2)
C20 C19 C5 123.4(3)
C20 C19 N3 127.2(2)
C5 C19 N3 109.4(2)
C19 C20 C2 115.8(3)
C19 C20 C21 125.9(3)
C2 C20 C21 118.3(3)
C22 C21 C20 119.8(3)
C21 C22 C1' 119.6(4)
C21 C22 C1 120.3(5)
O1 C1 C24 115.4(13)
O1 C1 C23 95.7(10)
C24 C1 C23 114.2(12)
O1 C1 C22 108.1(7)
C24 C1 C22 104.9(13)
C23 C1 C22 118.8(10)
O1 C1' C23' 101.0(7)
O1 C1' C22 112.5(5)
C23' C1' C22 116.2(7)
O1 C1' C24' 105.4(9)
C23' C1' C24' 112.5(9)
C22 C1' C24' 108.6(10)

loop_
_geom_bond_atom_site_label_1
_geom_bond_atom_site_label_2
_geom_bond_distance
N1 C14 1.327(3)
N1 C13 1.459(3)
N1 C10 1.478(3)
N2 C17 1.344(3)
N2 C15 1.477(3)
N3 C18 1.358(4)
N3 C19 1.405(3)
O1 C2 1.362(4)
O1 C1 1.375(11)
O1 C1' 1.406(8)
O2 C14 1.226(3)
O3 C17 1.226(3)
O4 C18 1.210(3)
C2 C3 1.392(5)
C2 C20 1.399(4)
C3 C4 1.383(5)
C4 C5 1.380(4)
C5 C19 1.395(4)
C5 C6 1.505(4)
C6 C18 1.550(3)
C6 C16 1.557(4)
C6 C7 1.598(4)
C7 C25 1.524(4)
C7 C8 1.532(3)
C7 C26 1.538(4)
C8 C9 1.533(4)
C8 C15 1.546(3)
C9 C10 1.541(4)
C10 C11 1.523(4)
C10 C17 1.544(4)
C11 C12 1.491(8)
C11 C12' 1.522(7)
C12 C13 1.499(8)
C12' C13 1.560(8)
C14 C15 1.544(3)
C15 C16 1.523(3)
C19 C20 1.388(4)
C20 C21 1.455(4)
C21 C22 1.303(4)
C22 C1' 1.497(9)
C22 C1 1.602(12)
C1 C24 1.48(3)
C1 C23 1.51(2)
C1' C23' 1.488(14)
C1' C24' 1.587(19)
